data_1550759
loop_
_publ_author_name
'Liu, Siyuan'
'L\'egar\'e, Marc-Andr\'e'
'Hofmann, Alexander'
'Rempel, Anna'
'Hagspiel, Stephan'
'Braunschweig, Holger'

_publ_section_title
;
 Synthesis of Unsymmetrical B2E2 and B2E3 Heterocycles by Borylene
 Insertion into Boradichalcogeniranes
;
_journal_name_full 'Chemical Science'
_journal_paper_doi 10.1039/C9SC00657E
_journal_year 2019
_chemical_formula_moiety 'C33 H42 B2 N2 Te2'
_chemical_formula_sum 'C33 H42 B2 N2 Te2'
_chemical_formula_weight 743.50
_space_group_crystal_system triclinic
_space_group_IT_number 2
_space_group_name_Hall '-P 1'
_space_group_name_H-M_alt 'P -1'
_symmetry_space_group_name_Hall '-P 1'
_symmetry_space_group_name_H-M 'P -1'
_atom_sites_solution_hydrogens geom
_atom_sites_solution_primary iterative
_atom_sites_solution_secondary difmap
_audit_creation_method SHELXL-2016/6
_audit_update_record
;
2018-12-20 deposited with the CCDC.    2019-03-19 downloaded from the CCDC.
;
_cell_angle_alpha 73.716(2)
_cell_angle_beta 75.160(3)
_cell_angle_gamma 83.313(2)
_cell_formula_units_Z 2
_cell_length_a 8.8783(8)
_cell_length_b 13.1076(11)
_cell_length_c 14.7911(13)
_cell_measurement_reflns_used 9974
_cell_measurement_temperature 100(2)
_cell_measurement_theta_max 27.57
_cell_measurement_theta_min 2.38
_cell_volume 1595.3(2)
_computing_cell_refinement 'Saint+ ver. V8.38A (Bruker AXS)'
_computing_data_collection 'APEX2 ver. 2014.9 (Bruker AXS)'
_computing_data_reduction 'Saint+ ver. V8.38A (Bruker AXS)'
_computing_molecular_graphics 'ShelXLe (Huebschle et all, 2011)'
_computing_publication_material 'SHELXL-2016/6 (Sheldrick, 2016)'
_computing_structure_refinement 'SHELXL-2016/6 (Sheldrick, 2016)'
_computing_structure_solution 'SHELXT (Sheldrick, 2014)'
_diffrn_ambient_temperature 100(2)
_diffrn_detector 'CCD area detector (Apex2)'
_diffrn_detector_area_resol_mean 8.333
_diffrn_measured_fraction_theta_full 1.000
_diffrn_measured_fraction_theta_max 1.000
_diffrn_measurement_device_type 'Bruker X8-APEX II'
_diffrn_measurement_method '\f and \w scans'
_diffrn_radiation_monochromator 'multi-layer mirror'
_diffrn_radiation_type MoK\a
_diffrn_radiation_wavelength 0.71073
_diffrn_reflns_av_R_equivalents 0.0399
_diffrn_reflns_av_unetI/netI 0.0298
_diffrn_reflns_Laue_measured_fraction_full 1.000
_diffrn_reflns_Laue_measured_fraction_max 1.000
_diffrn_reflns_limit_h_max 10
_diffrn_reflns_limit_h_min -10
_diffrn_reflns_limit_k_max 16
_diffrn_reflns_limit_k_min -16
_diffrn_reflns_limit_l_max 15
_diffrn_reflns_limit_l_min -18
_diffrn_reflns_number 26498
_diffrn_reflns_point_group_measured_fraction_full 1.000
_diffrn_reflns_point_group_measured_fraction_max 1.000
_diffrn_reflns_theta_full 26.000
_diffrn_reflns_theta_max 26.022
_diffrn_reflns_theta_min 1.475
_diffrn_source 'rotating-anode (Nonius FR-591)'
_exptl_absorpt_coefficient_mu 1.853
_exptl_absorpt_correction_T_max 0.7456
_exptl_absorpt_correction_T_min 0.5918
_exptl_absorpt_correction_type multi-scan
_exptl_absorpt_process_details 'SadAbs 2016/2 (Bruker AXS)'
_exptl_crystal_colour colourless
_exptl_crystal_density_diffrn 1.548
_exptl_crystal_description needle
_exptl_crystal_F_000 736
_exptl_crystal_size_max 0.397
_exptl_crystal_size_mid 0.288
_exptl_crystal_size_min 0.108
_refine_diff_density_max 1.024
_refine_diff_density_min -0.323
_refine_diff_density_rms 0.077
_refine_ls_extinction_method none
_refine_ls_goodness_of_fit_ref 1.030
_refine_ls_hydrogen_treatment constr
_refine_ls_matrix_type full
_refine_ls_number_parameters 363
_refine_ls_number_reflns 6279
_refine_ls_number_restraints 0
_refine_ls_restrained_S_all 1.030
_refine_ls_R_factor_all 0.0239
_refine_ls_R_factor_gt 0.0203
_refine_ls_shift/su_max 0.002
_refine_ls_shift/su_mean 0.000
_refine_ls_structure_factor_coef Fsqd
_refine_ls_weighting_details 'w=1/[\s^2^(Fo^2^)+(0.0259P)^2^+0.9964P] where P=(Fo^2^+2Fc^2^)/3'
_refine_ls_weighting_scheme calc
_refine_ls_wR_factor_gt 0.0532
_refine_ls_wR_factor_ref 0.0559
_reflns_Friedel_coverage 0.000
_reflns_number_gt 5629
_reflns_number_total 6279
_reflns_threshold_expression 'I > 2\s(I)'
_cod_data_source_file c9sc00657e2.cif
_cod_data_source_block AlHo135_a
_cod_database_code 1550759
_shelx_shelxl_version_number 2016/6
_shelx_space_group_comment
;
The symmetry employed for this shelxl refinement is uniquely defined
by the following loop, which should always be used as a source of
symmetry information in preference to the above space-group names.
They are only intended as comments.
;
_shelx_estimated_absorpt_t_min 0.527
_shelx_estimated_absorpt_t_max 0.825

loop_
_space_group_symop_operation_xyz
'x, y, z'
'-x, -y, -z'

loop_
_atom_site_label
_atom_site_type_symbol
_atom_site_fract_x
_atom_site_fract_y
_atom_site_fract_z
_atom_site_U_iso_or_equiv
_atom_site_adp_type
_atom_site_occupancy
_atom_site_site_symmetry_order
_atom_site_calc_flag
_atom_site_refinement_flags_posn
_atom_site_refinement_flags_adp
Te1 Te 0.14771(2) 0.61559(2) 0.35500(2) 0.01382(5) Uani 1 1 d . .
B1 B 0.2584(3) 0.75592(19) 0.25759(17) 0.0120(5) Uani 1 1 d . .
Te2 Te 0.48016(2) 0.69338(2) 0.19238(2) 0.01370(5) Uani 1 1 d . .
B2 B 0.3751(3) 0.53013(18) 0.28096(18) 0.0131(5) Uani 1 1 d . .
C1_1 C 0.3404(3) 0.46071(17) 0.21274(17) 0.0175(5) Uani 1 1 d . .
C2_1 C 0.2407(3) 0.52234(18) 0.14245(18) 0.0219(5) Uani 1 1 d . .
H2A_1 H 0.292862 0.586760 0.100757 0.033 Uiso 1 1 calc R U
H2B_1 H 0.138423 0.542181 0.179299 0.033 Uiso 1 1 calc R U
H2C_1 H 0.227145 0.477483 0.102364 0.033 Uiso 1 1 calc R U
C3_1 C 0.2558(3) 0.35929(18) 0.27477(19) 0.0273(6) Uani 1 1 d . .
H3A_1 H 0.235917 0.319443 0.232322 0.041 Uiso 1 1 calc R U
H3B_1 H 0.156520 0.378879 0.314917 0.041 Uiso 1 1 calc R U
H3C_1 H 0.321164 0.314952 0.316579 0.041 Uiso 1 1 calc R U
C4_1 C 0.4948(3) 0.4258(2) 0.15134(18) 0.0248(5) Uani 1 1 d . .
H4A_1 H 0.473247 0.382162 0.112457 0.037 Uiso 1 1 calc R U
H4B_1 H 0.560571 0.384058 0.194105 0.037 Uiso 1 1 calc R U
H4C_1 H 0.549120 0.488784 0.108334 0.037 Uiso 1 1 calc R U
C1_2 C 0.4785(2) 0.46680(16) 0.35734(16) 0.0138(4) Uani 1 1 d . .
N1_2 N 0.6365(2) 0.46302(14) 0.34417(13) 0.0154(4) Uani 1 1 d . .
C2_2 C 0.6802(3) 0.40451(17) 0.42725(17) 0.0198(5) Uani 1 1 d . .
H2_2 H 0.783604 0.390946 0.436067 0.024 Uiso 1 1 calc R U
N2_2 N 0.4278(2) 0.40685(14) 0.44949(13) 0.0156(4) Uani 1 1 d . .
C3_2 C 0.5505(3) 0.37047(17) 0.49295(17) 0.0202(5) Uani 1 1 d . .
H3_2 H 0.543950 0.328886 0.557644 0.024 Uiso 1 1 calc R U
C4_2 C 0.7543(3) 0.51069(19) 0.25771(17) 0.0211(5) Uani 1 1 d . .
H4A_2 H 0.715809 0.517057 0.199815 0.032 Uiso 1 1 calc R U
H4B_2 H 0.850573 0.465529 0.255152 0.032 Uiso 1 1 calc R U
H4C_2 H 0.775498 0.581452 0.260217 0.032 Uiso 1 1 calc R U
C5_2 C 0.2679(3) 0.37921(18) 0.50101(17) 0.0221(5) Uani 1 1 d . .
H5A_2 H 0.209523 0.373359 0.454842 0.033 Uiso 1 1 calc R U
H5B_2 H 0.217531 0.434722 0.532899 0.033 Uiso 1 1 calc R U
H5C_2 H 0.269384 0.311025 0.549817 0.033 Uiso 1 1 calc R U
C1_3 C 0.2096(2) 0.87765(16) 0.23130(15) 0.0122(4) Uani 1 1 d . .
C2_3 C 0.1693(2) 0.92404(16) 0.14153(15) 0.0134(4) Uani 1 1 d . .
C3_3 C 0.1477(3) 1.03380(17) 0.10915(16) 0.0188(5) Uani 1 1 d . .
H3_3 H 0.120142 1.064113 0.048886 0.023 Uiso 1 1 calc R U
C4_3 C 0.1661(3) 1.09924(17) 0.16426(17) 0.0207(5) Uani 1 1 d . .
H4_3 H 0.155928 1.174358 0.140559 0.025 Uiso 1 1 calc R U
C5_3 C 0.1991(3) 1.05485(17) 0.25357(16) 0.0176(5) Uani 1 1 d . .
H5_3 H 0.208763 1.099857 0.291958 0.021 Uiso 1 1 calc R U
C6_3 C 0.2186(2) 0.94465(16) 0.28860(16) 0.0139(4) Uani 1 1 d . .
C7_3 C 0.1397(2) 0.85538(16) 0.08325(15) 0.0132(4) Uani 1 1 d . .
C8_3 C -0.0019(2) 0.80403(16) 0.11347(15) 0.0149(4) Uani 1 1 d . .
C9_3 C -0.0296(3) 0.73798(16) 0.06111(16) 0.0155(4) Uani 1 1 d . .
H9_3 H -0.125302 0.703198 0.081635 0.019 Uiso 1 1 calc R U
C10_3 C 0.0786(3) 0.72147(16) -0.02025(16) 0.0154(4) Uani 1 1 d . .
C11_3 C 0.2150(3) 0.77608(17) -0.05096(16) 0.0166(4) Uani 1 1 d . .
H11_3 H 0.288724 0.767078 -0.107692 0.020 Uiso 1 1 calc R U
C12_3 C 0.2474(2) 0.84338(17) -0.00155(15) 0.0149(4) Uani 1 1 d . .
C13_3 C 0.2426(2) 0.90460(16) 0.38970(15) 0.0139(4) Uani 1 1 d . .
C14_3 C 0.3877(3) 0.90825(16) 0.40864(16) 0.0172(5) Uani 1 1 d . .
C15_3 C 0.4011(3) 0.88167(17) 0.50469(17) 0.0208(5) Uani 1 1 d . .
H15_3 H 0.499635 0.885033 0.517500 0.025 Uiso 1 1 calc R U
C16_3 C 0.2751(3) 0.85072(17) 0.58129(17) 0.0232(5) Uani 1 1 d . .
C17_3 C 0.1322(3) 0.84575(17) 0.56127(16) 0.0206(5) Uani 1 1 d . .
H17_3 H 0.045182 0.822985 0.613550 0.025 Uiso 1 1 calc R U
C18_3 C 0.1126(3) 0.87309(16) 0.46698(16) 0.0172(5) Uani 1 1 d . .
C19_3 C -0.1250(3) 0.82325(19) 0.19908(16) 0.0197(5) Uani 1 1 d . .
H19A_3 H -0.141489 0.899925 0.192792 0.030 Uiso 1 1 calc R U
H19B_3 H -0.090898 0.788514 0.258859 0.030 Uiso 1 1 calc R U
H19C_3 H -0.222855 0.793826 0.201294 0.030 Uiso 1 1 calc R U
C20_3 C 0.0486(3) 0.64520(18) -0.07243(18) 0.0233(5) Uani 1 1 d . .
H20A_3 H 0.066132 0.680028 -0.141919 0.035 Uiso 1 1 calc R U
H20B_3 H -0.059505 0.623700 -0.047285 0.035 Uiso 1 1 calc R U
H20C_3 H 0.119668 0.582212 -0.062070 0.035 Uiso 1 1 calc R U
C21_3 C 0.3968(3) 0.90234(19) -0.03847(17) 0.0223(5) Uani 1 1 d . .
H21A_3 H 0.467031 0.873324 -0.089129 0.033 Uiso 1 1 calc R U
H21B_3 H 0.447222 0.893860 0.015060 0.033 Uiso 1 1 calc R U
H21C_3 H 0.372922 0.978059 -0.065256 0.033 Uiso 1 1 calc R U
C22_3 C 0.5293(3) 0.9387(2) 0.32684(18) 0.0255(5) Uani 1 1 d . .
H22A_3 H 0.547136 0.889153 0.285955 0.038 Uiso 1 1 calc R U
H22B_3 H 0.620624 0.935666 0.353435 0.038 Uiso 1 1 calc R U
H22C_3 H 0.512277 1.011171 0.287946 0.038 Uiso 1 1 calc R U
C23_3 C 0.2903(4) 0.8200(2) 0.68487(18) 0.0335(6) Uani 1 1 d . .
H23A_3 H 0.398368 0.826868 0.686186 0.050 Uiso 1 1 calc R U
H23B_3 H 0.261324 0.746129 0.715428 0.050 Uiso 1 1 calc R U
H23C_3 H 0.220942 0.866966 0.720309 0.050 Uiso 1 1 calc R U
C24_3 C -0.0467(3) 0.87098(19) 0.44897(18) 0.0223(5) Uani 1 1 d . .
H24A_3 H -0.077764 0.942181 0.413679 0.033 Uiso 1 1 calc R U
H24B_3 H -0.122503 0.848865 0.511075 0.033 Uiso 1 1 calc R U
H24C_3 H -0.043180 0.820508 0.410464 0.033 Uiso 1 1 calc R U

loop_
_atom_site_aniso_label
_atom_site_aniso_U_11
_atom_site_aniso_U_22
_atom_site_aniso_U_33
_atom_site_aniso_U_23
_atom_site_aniso_U_13
_atom_site_aniso_U_12
Te1 0.01122(8) 0.01089(8) 0.01612(8) -0.00128(6) -0.00035(6) 0.00020(5)
B1 0.0129(12) 0.0142(11) 0.0111(11) -0.0050(9) -0.0052(9) -0.0002(9)
Te2 0.01062(8) 0.01142(8) 0.01634(8) -0.00206(6) -0.00050(6) 0.00041(5)
B2 0.0126(12) 0.0100(11) 0.0151(12) -0.0016(9) -0.0027(9) 0.0004(9)
C1_1 0.0205(12) 0.0131(10) 0.0217(12) -0.0064(9) -0.0093(9) 0.0022(9)
C2_1 0.0250(13) 0.0207(11) 0.0257(12) -0.0083(10) -0.0143(10) 0.0015(10)
C3_1 0.0376(15) 0.0179(12) 0.0322(14) -0.0070(11) -0.0159(12) -0.0054(10)
C4_1 0.0304(14) 0.0266(12) 0.0253(13) -0.0168(11) -0.0138(11) 0.0083(10)
C1_2 0.0161(11) 0.0097(9) 0.0169(11) -0.0053(8) -0.0052(9) 0.0020(8)
N1_2 0.0160(9) 0.0142(9) 0.0179(9) -0.0069(8) -0.0071(8) 0.0049(7)
C2_2 0.0246(12) 0.0155(11) 0.0241(12) -0.0085(9) -0.0150(10) 0.0090(9)
N2_2 0.0211(10) 0.0100(8) 0.0161(9) -0.0040(7) -0.0053(8) 0.0011(7)
C3_2 0.0318(13) 0.0120(10) 0.0189(11) -0.0045(9) -0.0121(10) 0.0059(9)
C4_2 0.0144(11) 0.0249(12) 0.0234(12) -0.0079(10) -0.0038(9) 0.0036(9)
C5_2 0.0261(13) 0.0150(11) 0.0204(12) 0.0020(9) -0.0024(10) -0.0051(9)
C1_3 0.0094(10) 0.0118(10) 0.0146(10) -0.0035(8) -0.0014(8) -0.0006(8)
C2_3 0.0118(10) 0.0124(10) 0.0152(10) -0.0035(8) -0.0027(8) 0.0012(8)
C3_3 0.0243(12) 0.0146(10) 0.0175(11) -0.0014(9) -0.0099(9) 0.0024(9)
C4_3 0.0279(13) 0.0097(10) 0.0248(12) -0.0032(9) -0.0102(10) 0.0034(9)
C5_3 0.0210(12) 0.0136(10) 0.0207(11) -0.0089(9) -0.0057(9) 0.0020(9)
C6_3 0.0122(10) 0.0134(10) 0.0162(10) -0.0050(9) -0.0027(8) 0.0005(8)
C7_3 0.0164(11) 0.0097(9) 0.0136(10) -0.0010(8) -0.0070(8) 0.0023(8)
C8_3 0.0159(11) 0.0138(10) 0.0143(10) -0.0017(8) -0.0061(9) 0.0033(8)
C9_3 0.0151(11) 0.0133(10) 0.0181(11) -0.0008(9) -0.0076(9) -0.0009(8)
C10_3 0.0222(12) 0.0112(10) 0.0139(10) -0.0019(8) -0.0101(9) 0.0042(8)
C11_3 0.0170(11) 0.0183(11) 0.0128(10) -0.0025(9) -0.0039(9) 0.0035(9)
C12_3 0.0155(11) 0.0142(10) 0.0131(10) 0.0000(8) -0.0044(8) 0.0007(8)
C13_3 0.0183(11) 0.0085(9) 0.0154(10) -0.0055(8) -0.0029(9) 0.0014(8)
C14_3 0.0220(12) 0.0109(10) 0.0202(11) -0.0072(9) -0.0050(9) 0.0008(9)
C15_3 0.0291(13) 0.0144(10) 0.0237(12) -0.0070(9) -0.0144(10) 0.0030(9)
C16_3 0.0430(15) 0.0099(10) 0.0183(12) -0.0055(9) -0.0100(11) 0.0038(10)
C17_3 0.0309(13) 0.0130(10) 0.0137(11) -0.0041(9) 0.0031(9) -0.0017(9)
C18_3 0.0208(12) 0.0108(10) 0.0199(11) -0.0076(9) -0.0015(9) 0.0009(9)
C19_3 0.0140(11) 0.0247(12) 0.0210(12) -0.0092(10) -0.0013(9) -0.0017(9)
C20_3 0.0319(14) 0.0178(11) 0.0242(12) -0.0097(10) -0.0106(11) 0.0023(10)
C21_3 0.0212(12) 0.0260(12) 0.0173(11) -0.0041(10) 0.0001(9) -0.0067(10)
C22_3 0.0185(12) 0.0318(13) 0.0281(13) -0.0110(11) -0.0041(10) -0.0040(10)
C23_3 0.0601(19) 0.0227(13) 0.0192(13) -0.0025(11) -0.0160(13) -0.0007(12)
C24_3 0.0189(12) 0.0202(11) 0.0260(12) -0.0082(10) 0.0006(10) -0.0014(9)

loop_
_atom_type_symbol
_atom_type_description
_atom_type_scat_dispersion_real
_atom_type_scat_dispersion_imag
_atom_type_scat_source
C C 0.0033 0.0016 'International Tables Vol C Tables 4.2.6.8 and 6.1.1.4'
H H 0.0000 0.0000 'International Tables Vol C Tables 4.2.6.8 and 6.1.1.4'
B B 0.0013 0.0007 'International Tables Vol C Tables 4.2.6.8 and 6.1.1.4'
N N 0.0061 0.0033 'International Tables Vol C Tables 4.2.6.8 and 6.1.1.4'
Te Te -0.5308 1.6751 'International Tables Vol C Tables 4.2.6.8 and 6.1.1.4'

loop_
_exptl_crystal_face_index_h
_exptl_crystal_face_index_k
_exptl_crystal_face_index_l
_exptl_crystal_face_perp_dist
-1.00 2.00 0.00 0.1360
-1.00 2.00 -1.00 0.1300
-1.00 1.00 2.00 0.1550
1.00 -1.00 -2.00 0.1400
1.00 -1.00 -1.00 0.1370
1.00 -1.00 0.00 0.1370
1.00 -1.00 2.00 0.1230
0.00 0.00 -1.00 0.0940
0.00 0.00 1.00 0.0610
-1.00 0.00 -2.00 0.1710
-2.00 0.00 -1.00 0.2060
-2.00 -1.00 -1.00 0.2030
-1.00 -1.00 -2.00 0.1630
-1.00 -2.00 -2.00 0.1590
1.00 2.00 2.00 0.1480
0.00 -3.00 1.00 0.0540
0.00 3.00 -1.00 0.0300

loop_
_geom_angle_atom_site_label_1
_geom_angle_atom_site_label_2
_geom_angle_atom_site_label_3
_geom_angle
B1 Te1 B2 82.38(8)
C1_3 B1 Te2 122.65(15)
C1_3 B1 Te1 134.68(16)
Te2 B1 Te1 102.66(10)
B1 Te2 B2 83.33(9)
C1_2 B2 C1_1 114.79(17)
C1_2 B2 Te2 110.35(14)
C1_1 B2 Te2 113.10(15)
C1_2 B2 Te1 112.38(14)
C1_1 B2 Te1 112.71(14)
Te2 B2 Te1 91.23(8)
C2_1 C1_1 C4_1 107.14(19)
C2_1 C1_1 C3_1 107.51(19)
C4_1 C1_1 C3_1 107.42(19)
C2_1 C1_1 B2 113.44(17)
C4_1 C1_1 B2 109.99(18)
C3_1 C1_1 B2 111.08(19)
C1_1 C2_1 H2A_1 109.5
C1_1 C2_1 H2B_1 109.5
H2A_1 C2_1 H2B_1 109.5
C1_1 C2_1 H2C_1 109.5
H2A_1 C2_1 H2C_1 109.5
H2B_1 C2_1 H2C_1 109.5
C1_1 C3_1 H3A_1 109.5
C1_1 C3_1 H3B_1 109.5
H3A_1 C3_1 H3B_1 109.5
C1_1 C3_1 H3C_1 109.5
H3A_1 C3_1 H3C_1 109.5
H3B_1 C3_1 H3C_1 109.5
C1_1 C4_1 H4A_1 109.5
C1_1 C4_1 H4B_1 109.5
H4A_1 C4_1 H4B_1 109.5
C1_1 C4_1 H4C_1 109.5
H4A_1 C4_1 H4C_1 109.5
H4B_1 C4_1 H4C_1 109.5
N2_2 C1_2 N1_2 103.98(18)
N2_2 C1_2 B2 128.16(19)
N1_2 C1_2 B2 127.85(19)
C1_2 N1_2 C2_2 110.64(19)
C1_2 N1_2 C4_2 128.96(18)
C2_2 N1_2 C4_2 120.40(19)
C3_2 C2_2 N1_2 107.3(2)
C3_2 C2_2 H2_2 126.3
N1_2 C2_2 H2_2 126.3
C1_2 N2_2 C3_2 110.96(19)
C1_2 N2_2 C5_2 127.93(18)
C3_2 N2_2 C5_2 121.11(19)
C2_2 C3_2 N2_2 107.1(2)
C2_2 C3_2 H3_2 126.5
N2_2 C3_2 H3_2 126.5
N1_2 C4_2 H4A_2 109.5
N1_2 C4_2 H4B_2 109.5
H4A_2 C4_2 H4B_2 109.5
N1_2 C4_2 H4C_2 109.5
H4A_2 C4_2 H4C_2 109.5
H4B_2 C4_2 H4C_2 109.5
N2_2 C5_2 H5A_2 109.5
N2_2 C5_2 H5B_2 109.5
H5A_2 C5_2 H5B_2 109.5
N2_2 C5_2 H5C_2 109.5
H5A_2 C5_2 H5C_2 109.5
H5B_2 C5_2 H5C_2 109.5
C6_3 C1_3 C2_3 118.24(19)
C6_3 C1_3 B1 122.73(18)
C2_3 C1_3 B1 118.74(18)
C3_3 C2_3 C1_3 120.49(19)
C3_3 C2_3 C7_3 119.06(19)
C1_3 C2_3 C7_3 120.35(18)
C4_3 C3_3 C2_3 120.4(2)
C4_3 C3_3 H3_3 119.8
C2_3 C3_3 H3_3 119.8
C5_3 C4_3 C3_3 119.7(2)
C5_3 C4_3 H4_3 120.2
C3_3 C4_3 H4_3 120.2
C4_3 C5_3 C6_3 121.0(2)
C4_3 C5_3 H5_3 119.5
C6_3 C5_3 H5_3 119.5
C5_3 C6_3 C1_3 120.0(2)
C5_3 C6_3 C13_3 116.51(18)
C1_3 C6_3 C13_3 123.47(18)
C12_3 C7_3 C8_3 119.70(19)
C12_3 C7_3 C2_3 121.80(19)
C8_3 C7_3 C2_3 118.48(19)
C9_3 C8_3 C7_3 119.1(2)
C9_3 C8_3 C19_3 120.2(2)
C7_3 C8_3 C19_3 120.67(19)
C10_3 C9_3 C8_3 121.8(2)
C10_3 C9_3 H9_3 119.1
C8_3 C9_3 H9_3 119.1
C9_3 C10_3 C11_3 118.1(2)
C9_3 C10_3 C20_3 120.5(2)
C11_3 C10_3 C20_3 121.4(2)
C12_3 C11_3 C10_3 122.1(2)
C12_3 C11_3 H11_3 118.9
C10_3 C11_3 H11_3 118.9
C11_3 C12_3 C7_3 119.0(2)
C11_3 C12_3 C21_3 120.3(2)
C7_3 C12_3 C21_3 120.7(2)
C14_3 C13_3 C18_3 119.9(2)
C14_3 C13_3 C6_3 121.0(2)
C18_3 C13_3 C6_3 118.85(19)
C13_3 C14_3 C15_3 119.2(2)
C13_3 C14_3 C22_3 120.7(2)
C15_3 C14_3 C22_3 120.1(2)
C16_3 C15_3 C14_3 121.8(2)
C16_3 C15_3 H15_3 119.1
C14_3 C15_3 H15_3 119.1
C15_3 C16_3 C17_3 118.4(2)
C15_3 C16_3 C23_3 121.8(2)
C17_3 C16_3 C23_3 119.9(2)
C16_3 C17_3 C18_3 122.0(2)
C16_3 C17_3 H17_3 119.0
C18_3 C17_3 H17_3 119.0
C17_3 C18_3 C13_3 118.8(2)
C17_3 C18_3 C24_3 120.1(2)
C13_3 C18_3 C24_3 121.1(2)
C8_3 C19_3 H19A_3 109.5
C8_3 C19_3 H19B_3 109.5
H19A_3 C19_3 H19B_3 109.5
C8_3 C19_3 H19C_3 109.5
H19A_3 C19_3 H19C_3 109.5
H19B_3 C19_3 H19C_3 109.5
C10_3 C20_3 H20A_3 109.5
C10_3 C20_3 H20B_3 109.5
H20A_3 C20_3 H20B_3 109.5
C10_3 C20_3 H20C_3 109.5
H20A_3 C20_3 H20C_3 109.5
H20B_3 C20_3 H20C_3 109.5
C12_3 C21_3 H21A_3 109.5
C12_3 C21_3 H21B_3 109.5
H21A_3 C21_3 H21B_3 109.5
C12_3 C21_3 H21C_3 109.5
H21A_3 C21_3 H21C_3 109.5
H21B_3 C21_3 H21C_3 109.5
C14_3 C22_3 H22A_3 109.5
C14_3 C22_3 H22B_3 109.5
H22A_3 C22_3 H22B_3 109.5
C14_3 C22_3 H22C_3 109.5
H22A_3 C22_3 H22C_3 109.5
H22B_3 C22_3 H22C_3 109.5
C16_3 C23_3 H23A_3 109.5
C16_3 C23_3 H23B_3 109.5
H23A_3 C23_3 H23B_3 109.5
C16_3 C23_3 H23C_3 109.5
H23A_3 C23_3 H23C_3 109.5
H23B_3 C23_3 H23C_3 109.5
C18_3 C24_3 H24A_3 109.5
C18_3 C24_3 H24B_3 109.5
H24A_3 C24_3 H24B_3 109.5
C18_3 C24_3 H24C_3 109.5
H24A_3 C24_3 H24C_3 109.5
H24B_3 C24_3 H24C_3 109.5

loop_
_geom_bond_atom_site_label_1
_geom_bond_atom_site_label_2
_geom_bond_distance
Te1 B1 2.153(2)
Te1 B2 2.358(2)
B1 C1_3 1.569(3)
B1 Te2 2.138(2)
Te2 B2 2.331(2)
B2 C1_2 1.624(3)
B2 C1_1 1.637(3)
C1_1 C2_1 1.533(3)
C1_1 C4_1 1.537(3)
C1_1 C3_1 1.539(3)
C2_1 H2A_1 0.9800
C2_1 H2B_1 0.9800
C2_1 H2C_1 0.9800
C3_1 H3A_1 0.9800
C3_1 H3B_1 0.9800
C3_1 H3C_1 0.9800
C4_1 H4A_1 0.9800
C4_1 H4B_1 0.9800
C4_1 H4C_1 0.9800
C1_2 N2_2 1.358(3)
C1_2 N1_2 1.363(3)
N1_2 C2_2 1.376(3)
N1_2 C4_2 1.462(3)
C2_2 C3_2 1.331(3)
C2_2 H2_2 0.9500
N2_2 C3_2 1.376(3)
N2_2 C5_2 1.463(3)
C3_2 H3_2 0.9500
C4_2 H4A_2 0.9800
C4_2 H4B_2 0.9800
C4_2 H4C_2 0.9800
C5_2 H5A_2 0.9800
C5_2 H5B_2 0.9800
C5_2 H5C_2 0.9800
C1_3 C6_3 1.402(3)
C1_3 C2_3 1.415(3)
C2_3 C3_3 1.390(3)
C2_3 C7_3 1.492(3)
C3_3 C4_3 1.385(3)
C3_3 H3_3 0.9500
C4_3 C5_3 1.377(3)
C4_3 H4_3 0.9500
C5_3 C6_3 1.397(3)
C5_3 H5_3 0.9500
C6_3 C13_3 1.501(3)
C7_3 C12_3 1.405(3)
C7_3 C8_3 1.405(3)
C8_3 C9_3 1.390(3)
C8_3 C19_3 1.506(3)
C9_3 C10_3 1.387(3)
C9_3 H9_3 0.9500
C10_3 C11_3 1.387(3)
C10_3 C20_3 1.505(3)
C11_3 C12_3 1.387(3)
C11_3 H11_3 0.9500
C12_3 C21_3 1.512(3)
C13_3 C14_3 1.396(3)
C13_3 C18_3 1.407(3)
C14_3 C15_3 1.397(3)
C14_3 C22_3 1.507(3)
C15_3 C16_3 1.377(4)
C15_3 H15_3 0.9500
C16_3 C17_3 1.387(3)
C16_3 C23_3 1.508(3)
C17_3 C18_3 1.391(3)
C17_3 H17_3 0.9500
C18_3 C24_3 1.509(3)
C19_3 H19A_3 0.9800
C19_3 H19B_3 0.9800
C19_3 H19C_3 0.9800
C20_3 H20A_3 0.9800
C20_3 H20B_3 0.9800
C20_3 H20C_3 0.9800
C21_3 H21A_3 0.9800
C21_3 H21B_3 0.9800
C21_3 H21C_3 0.9800
C22_3 H22A_3 0.9800
C22_3 H22B_3 0.9800
C22_3 H22C_3 0.9800
C23_3 H23A_3 0.9800
C23_3 H23B_3 0.9800
C23_3 H23C_3 0.9800
C24_3 H24A_3 0.9800
C24_3 H24B_3 0.9800
C24_3 H24C_3 0.9800

loop_
_geom_torsion_atom_site_label_1
_geom_torsion_atom_site_label_2
_geom_torsion_atom_site_label_3
_geom_torsion_atom_site_label_4
_geom_torsion
C1_2 B2 C1_1 C2_1 179.24(19)
Te2 B2 C1_1 C2_1 -52.9(2)
Te1 B2 C1_1 C2_1 48.8(2)
C1_2 B2 C1_1 C4_1 -60.8(2)
Te2 B2 C1_1 C4_1 67.1(2)
Te1 B2 C1_1 C4_1 168.81(15)
C1_2 B2 C1_1 C3_1 58.0(2)
Te2 B2 C1_1 C3_1 -174.15(15)
Te1 B2 C1_1 C3_1 -72.4(2)
C1_1 B2 C1_2 N2_2 -89.5(3)
Te2 B2 C1_2 N2_2 141.27(18)
Te1 B2 C1_2 N2_2 41.0(3)
C1_1 B2 C1_2 N1_2 91.7(3)
Te2 B2 C1_2 N1_2 -37.6(3)
Te1 B2 C1_2 N1_2 -137.78(18)
N2_2 C1_2 N1_2 C2_2 -1.6(2)
B2 C1_2 N1_2 C2_2 177.48(19)
N2_2 C1_2 N1_2 C4_2 178.2(2)
B2 C1_2 N1_2 C4_2 -2.7(3)
C1_2 N1_2 C2_2 C3_2 0.4(2)
C4_2 N1_2 C2_2 C3_2 -179.40(19)
N1_2 C1_2 N2_2 C3_2 2.1(2)
B2 C1_2 N2_2 C3_2 -176.90(19)
N1_2 C1_2 N2_2 C5_2 -177.0(2)
B2 C1_2 N2_2 C5_2 4.0(3)
N1_2 C2_2 C3_2 N2_2 0.9(2)
C1_2 N2_2 C3_2 C2_2 -2.0(2)
C5_2 N2_2 C3_2 C2_2 177.25(19)
Te2 B1 C1_3 C6_3 -99.1(2)
Te1 B1 C1_3 C6_3 80.7(3)
Te2 B1 C1_3 C2_3 74.5(2)
Te1 B1 C1_3 C2_3 -105.6(2)
C6_3 C1_3 C2_3 C3_3 3.4(3)
B1 C1_3 C2_3 C3_3 -170.5(2)
C6_3 C1_3 C2_3 C7_3 -172.75(19)
B1 C1_3 C2_3 C7_3 13.3(3)
C1_3 C2_3 C3_3 C4_3 0.3(3)
C7_3 C2_3 C3_3 C4_3 176.5(2)
C2_3 C3_3 C4_3 C5_3 -2.9(4)
C3_3 C4_3 C5_3 C6_3 1.7(4)
C4_3 C5_3 C6_3 C1_3 2.1(3)
C4_3 C5_3 C6_3 C13_3 -175.7(2)
C2_3 C1_3 C6_3 C5_3 -4.6(3)
B1 C1_3 C6_3 C5_3 169.1(2)
C2_3 C1_3 C6_3 C13_3 173.01(19)
B1 C1_3 C6_3 C13_3 -13.3(3)
C3_3 C2_3 C7_3 C12_3 77.5(3)
C1_3 C2_3 C7_3 C12_3 -106.3(2)
C3_3 C2_3 C7_3 C8_3 -100.8(2)
C1_3 C2_3 C7_3 C8_3 75.4(3)
C12_3 C7_3 C8_3 C9_3 3.0(3)
C2_3 C7_3 C8_3 C9_3 -178.61(19)
C12_3 C7_3 C8_3 C19_3 -174.62(19)
C2_3 C7_3 C8_3 C19_3 3.7(3)
C7_3 C8_3 C9_3 C10_3 -0.1(3)
C19_3 C8_3 C9_3 C10_3 177.6(2)
C8_3 C9_3 C10_3 C11_3 -2.3(3)
C8_3 C9_3 C10_3 C20_3 176.90(19)
C9_3 C10_3 C11_3 C12_3 1.8(3)
C20_3 C10_3 C11_3 C12_3 -177.4(2)
C10_3 C11_3 C12_3 C7_3 1.1(3)
C10_3 C11_3 C12_3 C21_3 -179.2(2)
C8_3 C7_3 C12_3 C11_3 -3.5(3)
C2_3 C7_3 C12_3 C11_3 178.20(19)
C8_3 C7_3 C12_3 C21_3 176.78(19)
C2_3 C7_3 C12_3 C21_3 -1.5(3)
C5_3 C6_3 C13_3 C14_3 -78.9(3)
C1_3 C6_3 C13_3 C14_3 103.4(3)
C5_3 C6_3 C13_3 C18_3 94.7(2)
C1_3 C6_3 C13_3 C18_3 -83.0(3)
C18_3 C13_3 C14_3 C15_3 -0.8(3)
C6_3 C13_3 C14_3 C15_3 172.73(19)
C18_3 C13_3 C14_3 C22_3 178.2(2)
C6_3 C13_3 C14_3 C22_3 -8.2(3)
C13_3 C14_3 C15_3 C16_3 0.8(3)
C22_3 C14_3 C15_3 C16_3 -178.3(2)
C14_3 C15_3 C16_3 C17_3 0.3(3)
C14_3 C15_3 C16_3 C23_3 178.8(2)
C15_3 C16_3 C17_3 C18_3 -1.4(3)
C23_3 C16_3 C17_3 C18_3 -179.9(2)
C16_3 C17_3 C18_3 C13_3 1.3(3)
C16_3 C17_3 C18_3 C24_3 -177.3(2)
C14_3 C13_3 C18_3 C17_3 -0.2(3)
C6_3 C13_3 C18_3 C17_3 -173.88(18)
C14_3 C13_3 C18_3 C24_3 178.45(19)
C6_3 C13_3 C18_3 C24_3 4.8(3)
